data_4115633
loop_
_publ_author_name
'Shu-Li You'
'Xia-Zhen Zhu'
'Yu-Mei Luo'
'Xue-Long Hou'
'Li-Xin Dai'

_publ_section_title
;
 Highly Regio- and Enantioselective Pd-Catalyzed Allylic Alkylation and
 Amination of Monosubstituted Allylic Acetates with Novel Ferrocene
 P,N-Ligands
;
_journal_name_full 'Journal of the American Chemical Society'
_journal_page_first 7471
_journal_page_last 7472
_journal_paper_doi 10.1021/ja016121w
_journal_volume 123
_journal_year 2001
_chemical_formula_sum 'C43 H39 Fe N2 O3 P'
_space_group_IT_number 19
_symmetry_cell_setting orthorhombic
_symmetry_Int_Tables_number 19
_symmetry_space_group_name_Hall 'P 2ac 2ab'
_symmetry_space_group_name_H-M 'P 21 21 21'
_audit_creation_date 'Tue Nov 29 14:30:14 2000'
_audit_creation_method 'from TEXRAY.INF file'
_cell_angle_alpha 90
_cell_angle_beta 90
_cell_angle_gamma 90
_cell_formula_units_Z 4.00
_cell_length_a 17.833(2)
_cell_length_b 21.556(5)
_cell_length_c 9.518(2)
_cell_measurement_reflns_used 21
_cell_measurement_temperature 20.0
_cell_measurement_theta_max 21.13
_cell_measurement_theta_min 13.86
_cell_volume 3658.8(12)
_computing_cell_refinement 'MSC/AFC Diffractometer Control'
_computing_data_collection 'MSC/AFC Diffractometer Control'
_computing_data_reduction 'teXsan: PROCESS (MSC)'
_computing_publication_material 'teXsan: FINISH (MSC)'
_computing_structure_refinement 'teXsan: LS (MSC)'
_computing_structure_solution SHELXS86
_diffrn_ambient_temperature 20.0
_diffrn_measurement_device AFC7R
_diffrn_measurement_method 'omega/2-theta scans'
_diffrn_orient_matrix_UB_11 -0.05275
_diffrn_orient_matrix_UB_12 0.00940
_diffrn_orient_matrix_UB_13 0.02858
_diffrn_orient_matrix_UB_21 0.01000
_diffrn_orient_matrix_UB_22 0.04535
_diffrn_orient_matrix_UB_23 -0.01165
_diffrn_orient_matrix_UB_31 -0.01619
_diffrn_orient_matrix_UB_32 -0.00259
_diffrn_orient_matrix_UB_33 -0.10043
_diffrn_radiation_monochromator graphite
_diffrn_radiation_source 'X-ray tube'
_diffrn_radiation_type MoKalpha
_diffrn_radiation_wavelength 0.7107
_diffrn_reflns_av_R_equivalents 0.00
_diffrn_reflns_limit_h_max 23
_diffrn_reflns_limit_h_min 0
_diffrn_reflns_limit_k_max 24
_diffrn_reflns_limit_k_min 0
_diffrn_reflns_limit_l_max 0
_diffrn_reflns_limit_l_min 0
_diffrn_reflns_number 4714
_diffrn_reflns_theta_max 27.4915
_diffrn_standards_decay_% -0.56
_diffrn_standards_interval_count 200
_diffrn_standards_number 3
_exptl_absorpt_coefficient_mu_cm 4.976
_exptl_absorpt_correction_T_max 0.999
_exptl_absorpt_correction_T_min 0.953
_exptl_absorpt_correction_type empirical
_exptl_absorpt_process_details psi-scan
_exptl_crystal_colour yellow
_exptl_crystal_density_diffrn 1.305
_exptl_crystal_description prismatic
_exptl_crystal_F_000 1504.00
_exptl_crystal_size_max 0.300
_exptl_crystal_size_min 0.200
_refine_diff_density_max -0.30770
_refine_diff_density_min 0.48930
_refine_ls_extinction_coef 1.02557
_refine_ls_extinction_method Zachariasen_type_2_gaussian_isotropic
_refine_ls_goodness_of_fit_obs 1.430
_refine_ls_matrix_type full
_refine_ls_number_parameters 452
_refine_ls_number_reflns 3174
_refine_ls_number_restraints 0
_refine_ls_R_factor_obs 0.0510
_refine_ls_shift/esd_max 0.0000
_refine_ls_structure_factor_coef F
_refine_ls_weighting_scheme sigma
_refine_ls_wR_factor_obs 0.0520
_cod_data_source_file ja016121w_1.cif
_cod_data_source_block master_file_afc7*.xtl
_cod_original_cell_volume 3658(1)
_cod_original_sg_symbol_H-M 'P 21 21 21 '
_cod_original_formula_sum 'C43 H39 O3 N2 P Fe'
_cod_database_code 4115633

loop_
_symmetry_equiv_pos_as_xyz
'   +x,   +y,   +z'
'1/2-x,   -y,1/2+z'
'1/2+x,1/2-y,   -z'
'   -x,1/2+y,1/2-z'

loop_
_atom_site_aniso_label
_atom_site_aniso_U_11
_atom_site_aniso_U_22
_atom_site_aniso_U_33
_atom_site_aniso_U_12
_atom_site_aniso_U_13
_atom_site_aniso_U_23
Fe 0.0407(4) 0.0420(4) 0.0470(4) 0.0053(4) -0.0001(4) -0.0036(4)
P 0.0530(9) 0.0365(7) 0.0436(8) 0.0003(7) 0.0019(7) 0.0047(7)
O1 0.067(3) 0.041(2) 0.074(3) -0.005(2) 0.003(3) -0.016(2)
O2 0.065(2) 0.033(2) 0.044(2) 0.003(2) 0.000(2) -0.005(2)
O3 0.047(2) 0.043(2) 0.066(3) -0.002(2) -0.008(2) -0.003(2)
N1 0.044(3) 0.044(3) 0.067(4) -0.012(2) 0.000(3) -0.005(3)
N2 0.052(3) 0.038(3) 0.091(4) -0.010(2) -0.002(3) 0.013(3)
C1 0.040(4) 0.052(4) 0.065(4) 0.013(3) 0.004(3) -0.002(4)
C2 0.056(4) 0.066(4) 0.091(6) 0.027(4) 0.003(4) 0.019(4)
C3 0.064(4) 0.086(5) 0.061(4) 0.011(5) -0.019(4) -0.008(4)
C4 0.051(4) 0.055(4) 0.081(5) -0.003(3) -0.020(4) -0.013(4)
C5 0.039(3) 0.046(3) 0.056(4) 0.000(3) -0.004(3) -0.003(3)
C6 0.025(3) 0.038(3) 0.077(5) -0.002(2) -0.001(3) -0.014(3)
C7 0.045(4) 0.044(3) 0.087(5) -0.005(3) 0.013(4) -0.010(4)
C8 0.045(3) 0.039(3) 0.065(4) -0.002(3) -0.004(3) 0.000(3)
C9 0.048(3) 0.039(3) 0.052(3) -0.008(3) -0.005(3) -0.009(3)
C10 0.058(4) 0.041(3) 0.088(5) 0.003(3) 0.007(4) 0.004(4)
C11 0.072(5) 0.063(4) 0.092(6) 0.014(4) 0.016(5) -0.012(5)
C12 0.087(6) 0.104(6) 0.067(6) -0.008(5) 0.012(5) -0.020(5)
C13 0.092(6) 0.102(6) 0.063(5) -0.007(5) -0.001(5) 0.011(5)
C14 0.058(4) 0.067(4) 0.072(5) 0.003(4) -0.012(4) -0.002(4)
C15 0.039(3) 0.036(3) 0.043(3) 0.007(3) 0.001(3) 0.003(3)
C16 0.044(4) 0.044(3) 0.057(4) 0.009(3) -0.002(3) 0.001(3)
C17 0.050(4) 0.049(4) 0.072(5) 0.005(3) 0.011(4) -0.022(3)
C18 0.054(4) 0.052(4) 0.042(3) 0.002(3) 0.005(3) -0.001(3)
C19 0.042(3) 0.039(3) 0.041(3) 0.003(2) 0.000(3) -0.003(3)
C20 0.041(3) 0.034(3) 0.040(3) 0.000(2) 0.001(3) -0.003(2)
C21 0.057(4) 0.041(3) 0.050(4) 0.009(3) -0.004(3) 0.002(3)
C22 0.060(4) 0.041(3) 0.071(4) 0.017(3) -0.002(4) 0.009(3)
C23 0.050(3) 0.035(3) 0.063(4) 0.007(3) 0.006(3) 0.000(3)
C24 0.084(5) 0.044(3) 0.080(5) 0.021(4) 0.018(4) -0.009(4)
C25 0.125(7) 0.058(4) 0.073(5) 0.020(5) 0.024(6) -0.024(4)
C26 0.091(5) 0.070(4) 0.060(4) -0.004(4) 0.010(4) -0.019(4)
C27 0.058(4) 0.049(4) 0.052(4) 0.000(3) 0.006(3) -0.005(3)
C28 0.038(3) 0.039(3) 0.053(4) -0.004(2) 0.012(3) -0.005(3)
C29 0.028(3) 0.028(3) 0.056(4) -0.002(2) 0.003(3) -0.001(3)
C30 0.049(3) 0.025(2) 0.034(3) -0.002(2) 0.002(3) 0.002(2)
C31 0.045(3) 0.038(3) 0.047(3) 0.001(3) 0.007(3) 0.009(3)
C32 0.046(3) 0.049(3) 0.082(5) -0.008(3) 0.000(4) 0.015(4)
C33 0.048(4) 0.080(5) 0.119(7) -0.024(4) -0.001(4) 0.029(5)
C34 0.047(4) 0.091(6) 0.145(8) -0.001(4) 0.002(5) 0.052(6)
C35 0.054(4) 0.064(4) 0.104(6) 0.017(4) 0.013(4) 0.039(4)
C36 0.046(3) 0.053(3) 0.053(4) 0.006(3) 0.008(3) 0.014(3)
C37 0.070(4) 0.036(3) 0.051(4) 0.005(3) 0.007(3) 0.008(3)
C38 0.060(4) 0.029(3) 0.047(3) -0.002(3) 0.000(3) 0.000(3)
C39 0.051(3) 0.035(3) 0.035(3) 0.002(3) -0.002(3) 0.001(3)
C40 0.064(4) 0.052(4) 0.143(8) -0.008(3) 0.021(6) 0.036(5)
C41 0.077(5) 0.048(4) 0.171(9) -0.020(4) 0.006(6) -0.004(6)
C42 0.060(4) 0.051(4) 0.122(7) -0.006(4) -0.025(5) 0.003(5)
C43 0.069(5) 0.070(5) 0.20(1) 0.011(4) -0.016(7) -0.031(7)

loop_
_atom_site_label
_atom_site_fract_x
_atom_site_fract_y
_atom_site_fract_z
_atom_site_U_iso_or_equiv
_atom_site_thermal_displace_type
Fe 0.67190(4) 0.11880(4) 0.87220(9) 0.0432 Uij
P 0.76869(9) 0.25060(7) 0.9136(2) 0.0443 Uij
O1 0.5555(2) -0.0067(2) 1.0628(5) 0.0609 Uij
O2 0.7330(2) 0.2432(2) 1.0754(4) 0.0476 Uij
O3 0.6343(2) 0.1775(2) 1.3260(5) 0.0518 Uij
N1 0.5774(3) 0.0681(2) 1.2238(6) 0.0515 Uij
N2 0.8580(3) 0.2673(2) 0.9347(6) 0.0601 Uij
C1 0.5866(4) 0.1598(3) 0.9792(7) 0.0521 Uij
C2 0.5875(4) 0.1806(3) 0.8394(9) 0.0710 Uij
C3 0.5795(4) 0.1294(4) 0.7453(8) 0.0703 Uij
C4 0.5720(4) 0.0764(3) 0.8325(8) 0.0622 Uij
C5 0.5760(3) 0.0941(3) 0.9742(7) 0.0470 Uij
C6 0.5705(3) 0.0533(3) 1.0952(7) 0.0470 Uij
C7 0.5503(3) -0.0388(3) 1.1950(8) 0.0588 Uij
C8 0.5652(3) 0.0106(3) 1.3068(7) 0.0497 Uij
C9 0.5019(3) 0.0160(2) 1.4114(6) 0.0466 Uij
C10 0.4435(3) 0.0574(3) 1.3939(8) 0.0623 Uij
C11 0.3838(4) 0.0576(3) 1.4876(9) 0.0755 Uij
C12 0.3833(5) 0.0189(4) 1.5985(9) 0.0860 Uij
C13 0.4420(5) -0.0219(4) 1.6189(9) 0.0855 Uij
C14 0.5001(4) -0.0222(3) 1.5263(8) 0.0656 Uij
C15 0.7652(3) 0.1193(3) 0.9949(6) 0.0394 Uij
C16 0.7582(3) 0.0618(3) 0.9257(7) 0.0486 Uij
C17 0.7591(4) 0.0722(3) 0.7804(8) 0.0569 Uij
C18 0.7649(4) 0.1377(3) 0.7575(6) 0.0493 Uij
C19 0.7695(3) 0.1665(2) 0.8896(6) 0.0405 Uij
C20 0.7136(3) 0.2927(2) 1.1600(6) 0.0382 Uij
C21 0.6836(3) 0.3473(2) 1.0993(6) 0.0496 Uij
C22 0.6659(4) 0.3960(3) 1.1865(7) 0.0573 Uij
C23 0.6739(3) 0.3921(2) 1.3316(6) 0.0492 Uij
C24 0.6574(4) 0.4421(3) 1.4213(8) 0.0693 Uij
C25 0.6647(5) 0.4381(3) 1.5613(8) 0.0855 Uij
C26 0.6890(4) 0.3816(3) 1.6221(7) 0.0734 Uij
C27 0.7058(4) 0.3319(3) 1.5393(7) 0.0529 Uij
C28 0.7001(3) 0.3356(2) 1.3918(6) 0.0433 Uij
C29 0.7199(3) 0.2857(2) 1.3014(6) 0.0374 Uij
C30 0.7529(3) 0.2257(2) 1.3544(6) 0.0361 Uij
C31 0.8302(3) 0.2212(2) 1.3877(6) 0.0432 Uij
C32 0.8771(3) 0.2737(3) 1.4011(8) 0.0589 Uij
C33 0.9508(4) 0.2684(3) 1.4361(9) 0.0824 Uij
C34 0.9832(4) 0.2096(4) 1.452(1) 0.0943 Uij
C35 0.9400(4) 0.1580(3) 1.4381(9) 0.0743 Uij
C36 0.8638(3) 0.1618(3) 1.4096(6) 0.0508 Uij
C37 0.8164(4) 0.1093(2) 1.4027(6) 0.0522 Uij
C38 0.7416(3) 0.1141(2) 1.3787(6) 0.0454 Uij
C39 0.7088(3) 0.1728(2) 1.3537(6) 0.0403 Uij
C40 0.8836(4) 0.3300(3) 0.897(1) 0.0864 Uij
C41 0.8840(4) 0.3757(3) 1.016(1) 0.0987 Uij
C42 0.9122(4) 0.2295(3) 1.0150(9) 0.0776 Uij
C43 0.9674(5) 0.1973(4) 0.918(1) 0.1126 Uij
H1 0.6012 0.1806 1.0793 0.0854 Uij
H2 0.5782 0.2189 0.8030 0.0853 Uij
H3 0.5778 0.1310 0.6443 0.0804 Uij
H4 0.5511 0.0387 0.7936 0.0804 Uij
H5 0.5957 -0.0665 1.1716 0.0804 Uij
H6 0.5046 -0.0554 1.1978 0.0804 Uij
H7 0.6052 0.0046 1.3849 0.0804 Uij
H8 0.4435 0.0859 1.3188 0.0804 Uij
H9 0.3450 0.0862 1.4746 0.0919 Uij
H10 0.3420 0.0197 1.6613 0.1005 Uij
H11 0.4412 -0.0495 1.6968 0.1048 Uij
H12 0.5407 -0.0491 1.5446 0.0858 Uij
H13 0.7625 0.1242 1.1004 0.0804 Uij
H14 0.7655 0.0265 0.9958 0.0804 Uij
H15 0.7403 0.0512 0.6893 0.0804 Uij
H16 0.7673 0.1584 0.6683 0.0804 Uij
H17 0.6758 0.3505 1.0026 0.0804 Uij
H18 0.6479 0.4335 1.1483 0.0804 Uij
H19 0.6415 0.4802 1.3798 0.0804 Uij
H20 0.6526 0.4723 1.6202 0.0956 Uij
H21 0.6934 0.3776 1.7231 0.0804 Uij
H22 0.7242 0.2944 1.5807 0.0976 Uij
H23 0.8573 0.3139 1.3845 0.0804 Uij
H24 0.9799 0.3044 1.4512 0.0682 Uij
H25 1.0347 0.2059 1.4705 0.1050 Uij
H26 0.9619 0.1184 1.4517 0.0804 Uij
H27 0.8372 0.0692 1.4120 0.0804 Uij
H28 0.7109 0.0782 1.3821 0.0804 Uij
H29 0.8511 0.3457 0.8261 0.1063 Uij
H30 0.9331 0.3270 0.8597 0.0804 Uij
H31 0.9088 0.4130 0.9864 0.0804 Uij
H32 0.9119 0.3586 1.0930 0.1189 Uij
H33 0.8350 0.3847 1.0446 0.0865 Uij
H34 0.8862 0.1991 1.0678 0.1311 Uij
H35 0.9400 0.2556 1.0769 0.0804 Uij
H36 0.9408 0.1668 0.8612 0.0804 Uij
H37 1.0058 0.1777 0.9665 0.1063 Uij
H38 0.9882 0.2270 0.8523 0.1311 Uij
H39 0.6119 0.1792 1.4231 0.0594 Uij

loop_
_atom_type_symbol
_atom_type_oxidation_number
_atom_type_number_in_cell
_atom_type_scat_dispersion_real
_atom_type_scat_dispersion_imag
_atom_type_scat_source
C 0 172 0.003 0.002 'International Tables'
H 0 156 0.000 0.000 'International Tables'
O 0 12 0.011 0.006 'International Tables'
N 0 8 0.006 0.003 'International Tables'
P 0 4 0.102 0.094 'International Tables'
Fe 0 4 0.346 0.844 'International Tables'

loop_
_geom_angle_atom_site_label_1
_geom_angle_atom_site_label_2
_geom_angle_atom_site_label_3
_geom_angle
_geom_angle_publ_flag
C(1) Fe C(2) 40.4(3) yes
C(1) Fe C(3) 69.3(3) yes
C(1) Fe C(4) 68.5(3) yes
C(1) Fe C(5) 41.1(2) yes
C(1) Fe C(15) 108.8(2) yes
C(1) Fe C(16) 134.7(3) yes
C(1) Fe C(17) 174.6(3) yes
C(1) Fe C(18) 142.6(2) yes
C(1) Fe C(19) 112.4(2) yes
C(2) Fe C(3) 40.9(3) yes
C(2) Fe C(4) 67.5(3) yes
C(2) Fe C(5) 67.9(3) yes
C(2) Fe C(15) 133.6(3) yes
C(2) Fe C(16) 173.7(3) yes
C(2) Fe C(17) 144.9(3) yes
C(2) Fe C(18) 113.0(3) yes
C(2) Fe C(19) 108.4(3) yes
C(3) Fe C(4) 40.5(3) yes
C(3) Fe C(5) 68.7(3) yes
C(3) Fe C(15) 173.2(3) yes
C(3) Fe C(16) 145.1(3) yes
C(3) Fe C(17) 114.4(3) yes
C(3) Fe C(18) 108.5(3) yes
C(3) Fe C(19) 132.8(3) yes
C(4) Fe C(5) 40.3(3) yes
C(4) Fe C(15) 145.6(3) yes
C(4) Fe C(16) 115.9(3) yes
C(4) Fe C(17) 111.4(3) yes
C(4) Fe C(18) 134.9(3) yes
C(4) Fe C(19) 173.1(3) yes
C(5) Fe C(15) 114.5(2) yes
C(5) Fe C(16) 111.0(2) yes
C(5) Fe C(17) 135.5(2) yes
C(5) Fe C(18) 174.9(3) yes
C(5) Fe C(19) 144.5(2) yes
C(15) Fe C(16) 40.6(2) yes
C(15) Fe C(17) 68.1(2) yes
C(15) Fe C(18) 68.8(2) yes
C(15) Fe C(19) 41.3(2) yes
C(16) Fe C(17) 40.2(3) yes
C(16) Fe C(18) 68.7(3) yes
C(16) Fe C(19) 68.7(2) yes
C(17) Fe C(18) 41.2(2) yes
C(17) Fe C(19) 68.4(2) yes
C(18) Fe C(19) 40.5(2) yes
O(2) P N(2) 106.0(3) yes
O(2) P C(19) 91.4(2) yes
N(2) P C(19) 103.0(3) yes
C(6) O(1) C(7) 105.8(5) yes
P O(2) C(20) 123.9(3) yes
C(6) N(1) C(8) 106.8(5) yes
P N(2) C(40) 118.1(4) yes
P N(2) C(42) 125.2(4) yes
C(40) N(2) C(42) 115.5(5) yes
Fe C(1) C(2) 69.9(4) yes
Fe C(1) C(5) 69.6(4) yes
C(2) C(1) C(5) 106.7(6) yes
Fe C(2) C(1) 69.7(4) yes
Fe C(2) C(3) 70.3(4) yes
C(1) C(2) C(3) 110.2(6) yes
Fe C(3) C(2) 68.8(4) yes
Fe C(3) C(4) 69.0(4) yes
C(2) C(3) C(4) 105.3(6) yes
Fe C(4) C(3) 70.4(4) yes
Fe C(4) C(5) 69.8(4) yes
C(3) C(4) C(5) 109.8(6) yes
Fe C(5) C(1) 69.3(4) yes
Fe C(5) C(4) 69.9(4) yes
Fe C(5) C(6) 126.3(4) yes
C(1) C(5) C(4) 108.0(6) yes
C(1) C(5) C(6) 125.6(6) yes
C(4) C(5) C(6) 126.4(6) yes
O(1) C(6) N(1) 118.4(6) yes
O(1) C(6) C(5) 114.3(6) yes
N(1) C(6) C(5) 127.3(5) yes
O(1) C(7) C(8) 105.2(4) yes
N(1) C(8) C(7) 103.6(5) yes
N(1) C(8) C(9) 113.4(5) yes
C(7) C(8) C(9) 112.6(5) yes
C(8) C(9) C(10) 122.3(6) yes
C(8) C(9) C(14) 119.8(6) yes
C(10) C(9) C(14) 117.8(6) yes
C(9) C(10) C(11) 120.2(7) yes
C(10) C(11) C(12) 120.4(7) yes
C(11) C(12) C(13) 120.0(8) yes
C(12) C(13) C(14) 119.3(7) yes
C(9) C(14) C(13) 122.2(7) yes
Fe C(15) C(16) 69.8(3) yes
Fe C(15) C(19) 69.2(3) yes
C(16) C(15) C(19) 107.7(5) yes
Fe C(16) C(15) 69.6(3) yes
Fe C(16) C(17) 70.4(4) yes
C(15) C(16) C(17) 108.6(5) yes
Fe C(17) C(16) 69.4(4) yes
Fe C(17) C(18) 68.6(4) yes
C(16) C(17) C(18) 108.0(6) yes
Fe C(18) C(17) 70.2(4) yes
Fe C(18) C(19) 69.8(3) yes
C(17) C(18) C(19) 107.7(5) yes
Fe C(19) P 120.5(3) yes
Fe C(19) C(15) 69.5(3) yes
Fe C(19) C(18) 69.7(3) yes
P C(19) C(15) 128.1(4) yes
P C(19) C(18) 123.4(4) yes
C(15) C(19) C(18) 108.0(4) yes
O(2) C(20) C(21) 119.9(5) yes
O(2) C(20) C(29) 118.1(5) yes
C(21) C(20) C(29) 121.9(5) yes
C(20) C(21) C(22) 118.3(5) yes
C(21) C(22) C(23) 121.9(5) yes
C(22) C(23) C(24) 122.3(6) yes
C(22) C(23) C(28) 119.0(5) yes
C(24) C(23) C(28) 118.6(6) yes
C(23) C(24) C(25) 122.3(6) yes
C(24) C(25) C(26) 119.4(6) yes
C(25) C(26) C(27) 120.4(6) yes
C(26) C(27) C(28) 121.0(6) yes
C(23) C(28) C(27) 118.2(5) yes
C(23) C(28) C(29) 119.0(5) yes
C(27) C(28) C(29) 122.7(5) yes
C(20) C(29) C(28) 119.6(5) yes
C(20) C(29) C(30) 117.4(5) yes
C(28) C(29) C(30) 122.9(5) yes
C(29) C(30) C(31) 120.8(4) yes
C(29) C(30) C(39) 118.9(5) yes
C(31) C(30) C(39) 119.7(5) yes
C(30) C(31) C(32) 122.7(5) yes
C(30) C(31) C(36) 120.1(5) yes
C(32) C(31) C(36) 117.2(5) yes
C(31) C(32) C(33) 121.7(6) yes
C(32) C(33) C(34) 120.1(7) yes
C(33) C(34) C(35) 119.7(7) yes
C(34) C(35) C(36) 121.8(6) yes
C(31) C(36) C(35) 119.4(6) yes
C(31) C(36) C(37) 117.4(5) yes
C(35) C(36) C(37) 123.2(6) yes
C(36) C(37) C(38) 122.2(5) yes
C(37) C(38) C(39) 120.2(5) yes
O(3) C(39) C(30) 119.7(5) yes
O(3) C(39) C(38) 120.2(5) yes
C(30) C(39) C(38) 120.1(5) yes
N(2) C(40) C(41) 114.8(7) yes
N(2) C(42) C(43) 111.1(7) yes

loop_
_geom_bond_atom_site_label_1
_geom_bond_atom_site_label_2
_geom_bond_distance
_geom_bond_publ_flag
Fe C(1) 2.033(6) yes
Fe C(2) 2.035(6) yes
Fe C(3) 2.056(7) yes
Fe C(4) 2.037(7) yes
Fe C(5) 2.036(6) yes
Fe C(15) 2.032(5) yes
Fe C(16) 2.034(6) yes
Fe C(17) 2.047(6) yes
Fe C(18) 2.027(6) yes
Fe C(19) 2.028(6) yes
P O(2) 1.673(4) yes
P N(2) 1.646(5) yes
P C(19) 1.827(5) yes
O(1) C(6) 1.357(6) yes
O(1) C(7) 1.438(8) yes
O(2) C(20) 1.382(6) yes
O(3) C(39) 1.359(6) yes
N(1) C(6) 1.271(8) yes
N(1) C(8) 1.485(7) yes
N(2) C(40) 1.471(7) yes
N(2) C(42) 1.476(8) yes
C(1) C(2) 1.405(10) yes
C(1) C(5) 1.428(8) yes
C(2) C(3) 1.429(10) yes
C(3) C(4) 1.418(10) yes
C(4) C(5) 1.403(9) yes
C(5) C(6) 1.452(9) yes
C(7) C(8) 1.529(8) yes
C(8) C(9) 1.508(8) yes
C(9) C(10) 1.381(8) yes
C(9) C(14) 1.369(9) yes
C(10) C(11) 1.388(9) yes
C(11) C(12) 1.35(1) yes
C(12) C(13) 1.38(1) yes
C(13) C(14) 1.361(10) yes
C(15) C(16) 1.409(8) yes
C(15) C(19) 1.430(8) yes
C(16) C(17) 1.402(9) yes
C(17) C(18) 1.433(9) yes
C(18) C(19) 1.404(8) yes
C(20) C(21) 1.416(7) yes
C(20) C(29) 1.359(8) yes
C(21) C(22) 1.375(8) yes
C(22) C(23) 1.391(8) yes
C(23) C(24) 1.407(8) yes
C(23) C(28) 1.424(7) yes
C(24) C(25) 1.341(10) yes
C(25) C(26) 1.417(10) yes
C(26) C(27) 1.363(9) yes
C(27) C(28) 1.410(9) yes
C(28) C(29) 1.422(7) yes
C(29) C(30) 1.506(7) yes
C(30) C(31) 1.418(7) yes
C(30) C(39) 1.385(7) yes
C(31) C(32) 1.413(8) yes
C(31) C(36) 1.431(7) yes
C(32) C(33) 1.362(9) yes
C(33) C(34) 1.40(1) yes
C(34) C(35) 1.36(1) yes
C(35) C(36) 1.387(9) yes
C(36) C(37) 1.414(8) yes
C(37) C(38) 1.358(8) yes
C(38) C(39) 1.413(7) yes
C(40) C(41) 1.50(1) yes
C(42) C(43) 1.52(1) yes
